data_2202385
loop_
_publ_author_name
'Lutz, Martin'

_publ_section_title
;
 [<i>N</i>,<i>N</i>'-Ethylenebis(salicylideneiminato)]nickel(II)
 dimethylformamide solvate
;
_journal_issue 10
_journal_name_full 'Acta Crystallographica Section E'
_journal_page_first m950
_journal_page_last m952
_journal_paper_doi 10.1107/S1600536803020567
_journal_volume 59
_journal_year 2003
_chemical_formula_iupac '[Ni (C16 H14 N2 O2)] , C3 H7 N O'
_chemical_formula_moiety 'C16 H14 N2 Ni O2 , C3 H7 N O'
_chemical_formula_sum 'C19 H21 N3 Ni O3'
_chemical_formula_weight 398.10
_chemical_name_systematic
;
[N,N'-Ethylenebis(salicylideneiminato)]nickel(II) dimethylformamide solvate
;
_space_group_IT_number 14
_symmetry_cell_setting monoclinic
_symmetry_space_group_name_Hall '-P 2ybc'
_symmetry_space_group_name_H-M 'P 1 21/c 1'
_atom_sites_solution_hydrogens difmap
_atom_sites_solution_primary direct
_atom_sites_solution_secondary difmap
_audit_creation_method SHELXL97
_cell_angle_alpha 90
_cell_angle_beta 118.0383(7)
_cell_angle_gamma 90
_cell_formula_units_Z 4
_cell_length_a 13.3866(2)
_cell_length_b 6.66900(10)
_cell_length_c 22.7332(4)
_cell_measurement_reflns_used 57238
_cell_measurement_temperature 150(2)
_cell_measurement_theta_max 27.48
_cell_measurement_theta_min 1.02
_cell_volume 1791.32(5)
_computing_cell_refinement 'HKL2000 (Otwinowski & Minor, 1997)'
_computing_data_collection 'COLLECT (Nonius, 1999)'
_computing_data_reduction 'HKL2000 and SORTAV (Blessing, 1997)'
_computing_molecular_graphics 'PLATON (Spek, 2003)'
_computing_structure_refinement 'SHELXL97 (Sheldrick, 1997)'
_computing_structure_solution 'DIRDIF99 (Beurskens et al., 1999)'
_diffrn_ambient_temperature 150(2)
_diffrn_measured_fraction_theta_full 0.998
_diffrn_measured_fraction_theta_max 0.998
_diffrn_measurement_device_type 'Nonius KappaCCD area-detector'
_diffrn_measurement_method '\f and \w'
_diffrn_radiation_monochromator graphite
_diffrn_radiation_source 'rotating anode'
_diffrn_radiation_type MoK\a
_diffrn_radiation_wavelength 0.71073
_diffrn_reflns_av_R_equivalents 0.057
_diffrn_reflns_av_sigmaI/netI 0.028
_diffrn_reflns_limit_h_max 17
_diffrn_reflns_limit_h_min -17
_diffrn_reflns_limit_k_max 8
_diffrn_reflns_limit_k_min -8
_diffrn_reflns_limit_l_max 29
_diffrn_reflns_limit_l_min -29
_diffrn_reflns_number 36002
_diffrn_reflns_theta_full 27.53
_diffrn_reflns_theta_max 27.53
_diffrn_reflns_theta_min 3.07
_exptl_absorpt_coefficient_mu 1.107
_exptl_absorpt_correction_T_max 0.94
_exptl_absorpt_correction_T_min 0.83
_exptl_absorpt_correction_type multi-scan
_exptl_absorpt_process_details '(SORTAV; Blessing, 1997)'
_exptl_crystal_colour red
_exptl_crystal_density_diffrn 1.476
_exptl_crystal_density_meas ?
_exptl_crystal_density_method 'not measured'
_exptl_crystal_description needle
_exptl_crystal_F_000 832
_exptl_crystal_size_max 0.58
_exptl_crystal_size_mid 0.08
_exptl_crystal_size_min 0.06
_refine_diff_density_max 0.22
_refine_diff_density_min -0.39
_refine_ls_extinction_method none
_refine_ls_goodness_of_fit_ref 1.070
_refine_ls_hydrogen_treatment mixed
_refine_ls_matrix_type full
_refine_ls_number_parameters 249
_refine_ls_number_reflns 4132
_refine_ls_number_restraints 0
_refine_ls_restrained_S_all 1.070
_refine_ls_R_factor_all 0.040
_refine_ls_R_factor_gt 0.027
_refine_ls_shift/su_max 0.002
_refine_ls_shift/su_mean 0.000
_refine_ls_structure_factor_coef Fsqd
_refine_ls_weighting_details 'calc w = 1/[\s^2^(Fo^2^)+(0.0409P)^2^+0.3546P] where P=(Fo^2^+2Fc^2^)/3'
_refine_ls_weighting_scheme calc
_refine_ls_wR_factor_gt 0.073
_refine_ls_wR_factor_ref 0.080
_reflns_number_gt 3209
_reflns_number_total 4132
_reflns_threshold_expression I>2\s(I)
_cod_data_source_file bt6355.cif
_cod_data_source_block I
_cod_depositor_comments
;
The following automatic conversions were performed:

'_exptl_crystal_density_meas' value 'not measured' was changed to '?'
- the value is perceived as not measured.

Automatic conversion script
Id: cif_fix_values 3008 2015-01-20 13:52:24Z robertas 
;
_cod_original_cell_volume 1791.31(5)
_cod_original_sg_symbol_H-M 'P 21/c'
_cod_database_code 2202385
_cod_database_fobs_code 2202385

loop_
_symmetry_equiv_pos_as_xyz
'x, y, z'
'-x, y+1/2, -z+1/2'
'-x, -y, -z'
'x, -y-1/2, z-1/2'

loop_
_atom_site_label
_atom_site_fract_x
_atom_site_fract_y
_atom_site_fract_z
_atom_site_U_iso_or_equiv
_atom_site_adp_type
_atom_site_calc_flag
_atom_site_refinement_flags
_atom_site_occupancy
_atom_site_disorder_assembly
_atom_site_disorder_group
_atom_site_type_symbol
Ni1 0.530497(15) 0.74371(2) 0.522475(9) 0.02046(8) Uani d . 1 . . Ni
O1 0.68607(9) 0.76480(14) 0.56822(6) 0.0259(2) Uani d . 1 . . O
O2 0.54460(9) 0.69921(17) 0.60638(5) 0.0269(2) Uani d . 1 . . O
N1 0.52056(11) 0.77947(17) 0.43927(6) 0.0224(3) Uani d . 1 . . N
N2 0.37450(11) 0.73126(16) 0.47902(7) 0.0218(3) Uani d . 1 . . N
C1 0.75651(13) 0.7720(2) 0.54287(9) 0.0254(3) Uani d . 1 . . C
C2 0.72154(14) 0.7834(2) 0.47386(9) 0.0261(3) Uani d . 1 . . C
C3 0.80395(16) 0.7889(2) 0.45134(10) 0.0347(4) Uani d . 1 . . C
H3 0.7802 0.7968 0.4049 0.042 Uiso calc R 1 . . H
C4 0.91710(17) 0.7831(3) 0.49536(11) 0.0443(5) Uani d . 1 . . C
H4 0.9715 0.7864 0.4797 0.053 Uiso calc R 1 . . H
C5 0.95167(16) 0.7723(3) 0.56366(11) 0.0430(5) Uani d . 1 . . C
H5 1.0302 0.7680 0.5943 0.052 Uiso calc R 1 . . H
C6 0.87408(15) 0.7677(2) 0.58747(10) 0.0346(4) Uani d . 1 . . C
H6 0.8997 0.7617 0.6341 0.042 Uiso calc R 1 . . H
C7 0.60420(14) 0.7895(2) 0.42575(8) 0.0259(3) Uani d . 1 . . C
H7 0.5864(14) 0.808(3) 0.3821(9) 0.028(4) Uiso d . 1 . . H
C8 0.46276(13) 0.6869(2) 0.62272(8) 0.0257(3) Uani d . 1 . . C
C9 0.34640(14) 0.7058(2) 0.57627(9) 0.0262(3) Uani d . 1 . . C
C10 0.26440(15) 0.6927(3) 0.59885(9) 0.0348(4) Uani d . 1 . . C
H10 0.1867 0.7089 0.5678 0.042 Uiso calc R 1 . . H
C11 0.29455(17) 0.6574(3) 0.66443(10) 0.0419(4) Uani d . 1 . . C
H11 0.2386 0.6490 0.6788 0.050 Uiso calc R 1 . . H
C12 0.40873(17) 0.6339(3) 0.70963(9) 0.0426(5) Uani d . 1 . . C
H12 0.4301 0.6069 0.7550 0.051 Uiso calc R 1 . . H
C13 0.49147(16) 0.6489(3) 0.69003(9) 0.0367(4) Uani d . 1 . . C
H13 0.5687 0.6335 0.7221 0.044 Uiso calc R 1 . . H
C14 0.30902(14) 0.7234(2) 0.50656(9) 0.0263(3) Uani d . 1 . . C
H14 0.2267(17) 0.719(2) 0.4763(10) 0.033(5) Uiso d . 1 . . H
C15 0.32218(13) 0.7190(2) 0.40559(8) 0.0271(3) Uani d . 1 . . C
H15A 0.2504 0.7956 0.3851 0.033 Uiso calc R 1 . . H
H15B 0.3053 0.5775 0.3910 0.033 Uiso calc R 1 . . H
C16 0.40461(13) 0.8057(2) 0.38425(8) 0.0264(3) Uani d . 1 . . C
H16A 0.3967 0.7360 0.3438 0.032 Uiso calc R 1 . . H
H16B 0.3886 0.9500 0.3737 0.032 Uiso calc R 1 . . H
O3 0.85282(14) 1.0721(2) 0.74247(7) 0.0597(4) Uani d . 1 . . O
N3 0.87869(12) 0.74635(18) 0.77418(7) 0.0309(3) Uani d . 1 . . N
C17 0.82376(17) 0.8970(3) 0.73340(9) 0.0401(4) Uani d . 1 . . C
H17 0.7539(16) 0.851(3) 0.6945(10) 0.047(5) Uiso d . 1 . . H
C18 0.8378(2) 0.5422(3) 0.75931(12) 0.0622(6) Uani d . 1 . . C
H18A 0.8218 0.4922 0.7946 0.093 Uiso calc R 1 . . H
H18B 0.8955 0.4575 0.7568 0.093 Uiso calc R 1 . . H
H18C 0.7684 0.5385 0.7165 0.093 Uiso calc R 1 . . H
C19 0.9836(2) 0.7788(3) 0.83410(11) 0.0610(7) Uani d . 1 . . C
H19A 0.9749 0.7376 0.8728 0.092 Uiso calc R 1 . . H
H19B 1.0034 0.9214 0.8380 0.092 Uiso calc R 1 . . H
H19C 1.0437 0.6996 0.8323 0.092 Uiso calc R 1 . . H

loop_
_atom_site_aniso_label
_atom_site_aniso_U_11
_atom_site_aniso_U_22
_atom_site_aniso_U_33
_atom_site_aniso_U_12
_atom_site_aniso_U_13
_atom_site_aniso_U_23
Ni1 0.01799(12) 0.02267(12) 0.01915(12) -0.00080(7) 0.00742(8) -0.00012(7)
O1 0.0195(5) 0.0326(6) 0.0240(6) -0.0026(4) 0.0089(5) -0.0012(4)
O2 0.0236(6) 0.0349(6) 0.0216(5) -0.0010(5) 0.0101(5) 0.0006(5)
N1 0.0228(7) 0.0209(6) 0.0212(6) 0.0003(5) 0.0086(5) 0.0001(5)
N2 0.0201(6) 0.0210(6) 0.0221(6) 0.0007(5) 0.0081(5) 0.0008(5)
C1 0.0229(8) 0.0204(7) 0.0335(9) -0.0025(6) 0.0137(7) -0.0025(6)
C2 0.0270(8) 0.0205(7) 0.0344(9) -0.0021(6) 0.0174(7) -0.0019(6)
C3 0.0356(10) 0.0347(9) 0.0422(10) -0.0044(7) 0.0252(8) -0.0023(7)
C4 0.0335(10) 0.0535(12) 0.0584(13) -0.0065(8) 0.0321(10) -0.0088(9)
C5 0.0225(9) 0.0521(12) 0.0523(12) -0.0048(7) 0.0160(8) -0.0105(9)
C6 0.0246(8) 0.0389(10) 0.0366(10) -0.0032(7) 0.0112(8) -0.0059(7)
C7 0.0326(9) 0.0227(8) 0.0245(8) -0.0015(6) 0.0151(7) 0.0003(6)
C8 0.0323(8) 0.0200(7) 0.0275(8) -0.0019(6) 0.0164(7) -0.0032(6)
C9 0.0301(8) 0.0206(7) 0.0344(9) 0.0013(6) 0.0206(7) 0.0003(6)
C10 0.0360(10) 0.0325(8) 0.0456(11) 0.0018(7) 0.0273(9) 0.0008(8)
C11 0.0522(12) 0.0390(10) 0.0531(12) 0.0031(9) 0.0401(10) -0.0008(9)
C12 0.0617(13) 0.0440(11) 0.0338(10) -0.0008(9) 0.0321(10) -0.0041(8)
C13 0.0417(10) 0.0412(10) 0.0291(9) -0.0010(8) 0.0182(8) -0.0037(7)
C14 0.0205(8) 0.0233(8) 0.0339(9) 0.0012(6) 0.0118(7) 0.0023(6)
C15 0.0210(8) 0.0314(8) 0.0222(8) -0.0010(6) 0.0047(6) 0.0017(6)
C16 0.0261(8) 0.0283(8) 0.0212(8) 0.0007(6) 0.0081(6) 0.0032(6)
O3 0.0895(12) 0.0333(7) 0.0569(9) 0.0094(7) 0.0350(9) 0.0086(7)
N3 0.0297(8) 0.0296(7) 0.0257(7) 0.0003(5) 0.0066(6) -0.0007(5)
C17 0.0462(11) 0.0406(10) 0.0295(9) 0.0105(9) 0.0143(9) 0.0026(8)
C18 0.0729(15) 0.0347(10) 0.0594(14) -0.0095(10) 0.0149(12) -0.0048(10)
C19 0.0445(13) 0.0583(14) 0.0458(13) -0.0053(10) -0.0073(10) 0.0029(10)

loop_
_atom_type_symbol
_atom_type_description
_atom_type_scat_dispersion_real
_atom_type_scat_dispersion_imag
_atom_type_scat_source
C C 0.0033 0.0016 'International Tables Vol C Tables 4.2.6.8 and 6.1.1.4'
H H 0.0000 0.0000 'International Tables Vol C Tables 4.2.6.8 and 6.1.1.4'
N N 0.0061 0.0033 'International Tables Vol C Tables 4.2.6.8 and 6.1.1.4'
Ni Ni 0.3393 1.1124 'International Tables Vol C Tables 4.2.6.8 and 6.1.1.4'
O O 0.0106 0.0060 'International Tables Vol C Tables 4.2.6.8 and 6.1.1.4'

loop_
_geom_angle_atom_site_label_1
_geom_angle_atom_site_label_2
_geom_angle_atom_site_label_3
_geom_angle_site_symmetry_1
_geom_angle_site_symmetry_3
_geom_angle
_geom_angle_publ_flag
O1 Ni1 N2 . . 177.53(5) yes
O1 Ni1 N1 . . 94.94(5) yes
N2 Ni1 N1 . . 86.50(6) yes
O1 Ni1 O2 . . 83.69(5) yes
N2 Ni1 O2 . . 94.94(5) yes
N1 Ni1 O2 . . 177.62(5) yes
O1 Ni1 Ni1 . 3_666 106.93(3) ?
N2 Ni1 Ni1 . 3_666 75.16(3) ?
N1 Ni1 Ni1 . 3_666 85.64(4) ?
O2 Ni1 Ni1 . 3_666 92.89(4) ?
O1 Ni1 Ni1 . 3_676 97.74(3) ?
N2 Ni1 Ni1 . 3_676 80.79(3) ?
N1 Ni1 Ni1 . 3_676 71.65(4) ?
O2 Ni1 Ni1 . 3_676 110.44(4) ?
Ni1 Ni1 Ni1 3_666 3_676 147.779(11) ?
C1 O1 Ni1 . . 127.37(11) yes
C8 O2 Ni1 . . 127.35(10) yes
C7 N1 C16 . . 118.36(14) yes
C7 N1 Ni1 . . 126.54(12) yes
C16 N1 Ni1 . . 115.07(10) yes
C14 N2 C15 . . 118.32(14) yes
C14 N2 Ni1 . . 126.56(12) yes
C15 N2 Ni1 . . 115.04(10) yes
O1 C1 C2 . . 123.80(14) yes
O1 C1 C6 . . 117.99(15) yes
C2 C1 C6 . . 118.22(15) yes
C1 C2 C3 . . 119.63(16) yes
C1 C2 C7 . . 121.45(15) yes
C3 C2 C7 . . 118.92(16) yes
C4 C3 C2 . . 121.12(18) yes
C4 C3 H3 . . 119.4 ?
C2 C3 H3 . . 119.4 ?
C3 C4 C5 . . 119.23(17) yes
C3 C4 H4 . . 120.4 ?
C5 C4 H4 . . 120.4 ?
C6 C5 C4 . . 121.33(18) yes
C6 C5 H5 . . 119.3 ?
C4 C5 H5 . . 119.3 ?
C5 C6 C1 . . 120.47(18) yes
C5 C6 H6 . . 119.8 ?
C1 C6 H6 . . 119.8 ?
N1 C7 C2 . . 125.30(15) yes
N1 C7 H7 . . 116.9(11) ?
C2 C7 H7 . . 117.8(11) ?
O2 C8 C13 . . 118.57(15) yes
O2 C8 C9 . . 123.62(14) yes
C13 C8 C9 . . 117.80(15) yes
C10 C9 C8 . . 119.46(16) yes
C10 C9 C14 . . 118.78(16) yes
C8 C9 C14 . . 121.61(14) yes
C11 C10 C9 . . 121.55(17) yes
C11 C10 H10 . . 119.2 ?
C9 C10 H10 . . 119.2 ?
C10 C11 C12 . . 118.82(16) yes
C10 C11 H11 . . 120.6 ?
C12 C11 H11 . . 120.6 ?
C13 C12 C11 . . 121.55(17) yes
C13 C12 H12 . . 119.2 ?
C11 C12 H12 . . 119.2 ?
C12 C13 C8 . . 120.78(17) yes
C12 C13 H13 . . 119.6 ?
C8 C13 H13 . . 119.6 ?
N2 C14 C9 . . 125.24(15) yes
N2 C14 H14 . . 116.8(12) ?
C9 C14 H14 . . 117.8(12) ?
N2 C15 C16 . . 108.12(12) yes
N2 C15 H15A . . 110.1 ?
C16 C15 H15A . . 110.1 ?
N2 C15 H15B . . 110.1 ?
C16 C15 H15B . . 110.1 ?
H15A C15 H15B . . 108.4 ?
N1 C16 C15 . . 108.52(12) yes
N1 C16 H16A . . 110.0 ?
C15 C16 H16A . . 110.0 ?
N1 C16 H16B . . 110.0 ?
C15 C16 H16B . . 110.0 ?
H16A C16 H16B . . 108.4 ?
C17 N3 C19 . . 121.29(16) yes
C17 N3 C18 . . 121.56(17) yes
C19 N3 C18 . . 117.12(15) yes
O3 C17 N3 . . 125.35(19) yes
O3 C17 H17 . . 123.0(12) ?
N3 C17 H17 . . 111.7(12) ?
N3 C18 H18A . . 109.5 ?
N3 C18 H18B . . 109.5 ?
H18A C18 H18B . . 109.5 ?
N3 C18 H18C . . 109.5 ?
H18A C18 H18C . . 109.5 ?
H18B C18 H18C . . 109.5 ?
N3 C19 H19A . . 109.5 ?
N3 C19 H19B . . 109.5 ?
H19A C19 H19B . . 109.5 ?
N3 C19 H19C . . 109.5 ?
H19A C19 H19C . . 109.5 ?
H19B C19 H19C . . 109.5 ?

loop_
_geom_bond_atom_site_label_1
_geom_bond_atom_site_label_2
_geom_bond_site_symmetry_2
_geom_bond_distance
_geom_bond_publ_flag
Ni1 O1 . 1.8445(11) yes
Ni1 N2 . 1.8451(13) yes
Ni1 N1 . 1.8483(13) yes
Ni1 O2 . 1.8503(11) yes
Ni1 Ni1 3_666 3.3901(3) yes
Ni1 Ni1 3_676 3.5513(3) yes
O1 C1 . 1.317(2) yes
O2 C8 . 1.3143(18) yes
N1 C7 . 1.295(2) yes
N1 C16 . 1.4762(19) yes
N2 C14 . 1.296(2) yes
N2 C15 . 1.478(2) yes
C1 C2 . 1.413(2) yes
C1 C6 . 1.416(2) yes
C2 C3 . 1.418(2) yes
C2 C7 . 1.432(2) yes
C3 C4 . 1.368(3) yes
C3 H3 . 0.9500 ?
C4 C5 . 1.398(3) yes
C4 H4 . 0.9500 ?
C5 C6 . 1.379(3) yes
C5 H5 . 0.9500 ?
C6 H6 . 0.9500 ?
C7 H7 . 0.914(18) ?
C8 C13 . 1.414(2) yes
C8 C9 . 1.418(2) yes
C9 C10 . 1.416(2) yes
C9 C14 . 1.425(2) yes
C10 C11 . 1.369(3) yes
C10 H10 . 0.9500 ?
C11 C12 . 1.393(3) yes
C11 H11 . 0.9500 ?
C12 C13 . 1.378(2) yes
C12 H12 . 0.9500 ?
C13 H13 . 0.9500 ?
C14 H14 . 0.99(2) ?
C15 C16 . 1.514(2) yes
C15 H15A . 0.9900 ?
C15 H15B . 0.9900 ?
C16 H16A . 0.9900 ?
C16 H16B . 0.9900 ?
O3 C17 . 1.218(2) yes
N3 C17 . 1.330(2) yes
N3 C19 . 1.441(2) yes
N3 C18 . 1.447(2) yes
C17 H17 . 0.99(2) ?
C18 H18A . 0.9800 ?
C18 H18B . 0.9800 ?
C18 H18C . 0.9800 ?
C19 H19A . 0.9800 ?
C19 H19B . 0.9800 ?
C19 H19C . 0.9800 ?

loop_
_geom_torsion_atom_site_label_1
_geom_torsion_atom_site_label_2
_geom_torsion_atom_site_label_3
_geom_torsion_atom_site_label_4
_geom_torsion_site_symmetry_1
_geom_torsion
_geom_torsion_publ_flag
N1 Ni1 O1 C1 . -8.57(11) ?
O2 Ni1 O1 C1 . 169.47(11) ?
Ni1 Ni1 O1 C1 3_666 78.36(11) ?
Ni1 Ni1 O1 C1 3_676 -80.68(11) ?
O1 Ni1 O2 C8 . 171.96(13) ?
N2 Ni1 O2 C8 . -5.97(13) ?
Ni1 Ni1 O2 C8 3_666 -81.31(12) ?
Ni1 Ni1 O2 C8 3_676 76.03(13) ?
O1 Ni1 N1 C7 . 6.89(13) ?
N2 Ni1 N1 C7 . -175.13(13) ?
Ni1 Ni1 N1 C7 3_666 -99.76(12) ?
Ni1 Ni1 N1 C7 3_676 103.42(13) ?
O1 Ni1 N1 C16 . -170.84(10) ?
N2 Ni1 N1 C16 . 7.15(10) ?
Ni1 Ni1 N1 C16 3_666 82.51(10) ?
Ni1 Ni1 N1 C16 3_676 -74.31(9) ?
N1 Ni1 N2 C14 . -173.38(12) ?
O2 Ni1 N2 C14 . 8.52(12) ?
Ni1 Ni1 N2 C14 3_666 100.21(12) ?
Ni1 Ni1 N2 C14 3_676 -101.42(12) ?
N1 Ni1 N2 C15 . 9.90(10) ?
O2 Ni1 N2 C15 . -168.19(9) ?
Ni1 Ni1 N2 C15 3_666 -76.51(9) ?
Ni1 Ni1 N2 C15 3_676 81.86(9) ?
Ni1 O1 C1 C2 . 6.24(19) ?
Ni1 O1 C1 C6 . -173.69(10) ?
O1 C1 C2 C3 . -179.54(13) ?
C6 C1 C2 C3 . 0.4(2) ?
O1 C1 C2 C7 . 0.5(2) ?
C6 C1 C2 C7 . -179.60(13) ?
C1 C2 C3 C4 . 0.1(2) ?
C7 C2 C3 C4 . -179.90(16) ?
C2 C3 C4 C5 . -0.3(3) ?
C3 C4 C5 C6 . -0.1(3) ?
C4 C5 C6 C1 . 0.6(3) ?
O1 C1 C6 C5 . 179.18(14) ?
C2 C1 C6 C5 . -0.8(2) ?
C16 N1 C7 C2 . 174.74(14) yes
Ni1 N1 C7 C2 . -2.9(2) ?
C1 C2 C7 N1 . -2.2(2) ?
C3 C2 C7 N1 . 177.83(14) ?
Ni1 O2 C8 C13 . 179.06(11) ?
Ni1 O2 C8 C9 . 0.3(2) ?
O2 C8 C9 C10 . -179.23(15) ?
C13 C8 C9 C10 . 2.0(2) ?
O2 C8 C9 C14 . 5.3(2) ?
C13 C8 C9 C14 . -173.41(15) ?
C8 C9 C10 C11 . -1.6(3) ?
C14 C9 C10 C11 . 173.98(16) ?
C9 C10 C11 C12 . 0.0(3) ?
C10 C11 C12 C13 . 1.1(3) ?
C11 C12 C13 C8 . -0.6(3) ?
O2 C8 C13 C12 . -179.77(15) ?
C9 C8 C13 C12 . -1.0(2) ?
C15 N2 C14 C9 . 170.98(14) yes
Ni1 N2 C14 C9 . -5.6(2) ?
C10 C9 C14 N2 . -178.07(15) ?
C8 C9 C14 N2 . -2.6(2) ?
C14 N2 C15 C16 . 159.46(13) ?
Ni1 N2 C15 C16 . -23.54(14) ?
C7 N1 C16 C15 . 160.61(13) ?
Ni1 N1 C16 C15 . -21.47(15) ?
N2 C15 C16 N1 . 27.36(16) yes
C19 N3 C17 O3 . -2.0(3) ?
C18 N3 C17 O3 . -180.0(2) ?
